data_4001852
loop_
_publ_author_name
'Zhao, Xiaotao'
'Huang, Cancan'
'Gulcur, Murat'
'Batsanov, Andrei S.'
'Baghernejad, Masoud'
'Hong, Wenjing'
'Bryce, Martin R.'
'Wandlowski, Thomas'

_publ_section_title
;
 Oligo(aryleneethynylene)s with Terminal Pyridyl Groups: Synthesis and
 Length Dependence of the Tunneling-to-Hopping Transition of
 Single-Molecule Conductances
;
_journal_issue 21
_journal_name_full 'Chemistry of Materials'
_journal_page_first 4340
_journal_paper_doi 10.1021/cm4029484
_journal_volume 25
_journal_year 2013
_chemical_formula_moiety 'C88 H100 N2 O6,C H2 Cl2,3(C2 H6 O)'
_chemical_formula_sum 'C95 H120 Cl2 N2 O9'
_chemical_formula_weight 1504.82
_chemical_melting_point 477.0(4)
_chemical_name_systematic
;
 ?
;
_space_group_crystal_system triclinic
_space_group_IT_number 2
_space_group_name_Hall '-P 1'
_space_group_name_H-M_alt 'P -1'
_symmetry_space_group_name_Hall '-P 1'
_symmetry_space_group_name_H-M 'P -1'
_atom_sites_solution_hydrogens difmap
_atom_sites_solution_primary direct
_atom_sites_solution_secondary difmap
_audit_creation_date 2013-06-14
_audit_creation_method
;
  Olex2 1.2-alpha
  (compiled Apr 23 2013 17:54:37, GUI svn.r4466)
;
_cell_angle_alpha 117.735(17)
_cell_angle_beta 95.132(18)
_cell_angle_gamma 97.491(17)
_cell_formula_units_Z 1
_cell_length_a 8.8088(13)
_cell_length_b 16.589(3)
_cell_length_c 17.178(3)
_cell_measurement_reflns_used 8027
_cell_measurement_temperature 150
_cell_measurement_theta_max 31.8769
_cell_measurement_theta_min 2.8114
_cell_volume 2170.4(8)
_computing_cell_refinement 'Bruker APEX2'
_computing_data_collection 'CrystalClear-SM Expert2.0 (Rigaku, 2009)'
_computing_data_reduction
;
transformed to Bruker format using Rigaku CrystalClear-SM Expert2.0 
(Rigaku, 2009), then processed using APEX2
;
_computing_molecular_graphics
;
O. V. Dolomanov, L. J. Bourhis, R. J. Gildea, J. A. K. Howard and H. Puschmann,
OLEX2: a complete structure solution, refinement and analysis program.
J. Appl. Cryst. (2009). 42, 339-341.
;
_computing_publication_material
;
O. V. Dolomanov, L. J. Bourhis, R. J. Gildea, J. A. K. Howard and H. Puschmann,
OLEX2: a complete structure solution, refinement and analysis program.
J. Appl. Cryst. (2009). 42, 339-341.
;
_computing_structure_refinement
;
SHELXL-2012, G.M. Sheldrick, Acta Cryst.
(2008). A64, 112-122
;
_computing_structure_solution 'XS, G.M. Sheldrick, Acta Cryst. (2008). A64, 112-122'
_diffrn_ambient_temperature 150
_diffrn_detector 'CCD area detector'
_diffrn_detector_area_resol_mean 0.0350
_diffrn_detector_type 'Rigaku Saturn 724+ CCD area detector'
_diffrn_measured_fraction_theta_full 0.927
_diffrn_measured_fraction_theta_max 0.949
_diffrn_measurement_device 'CrystalLogic Kappa (3-circle)'
_diffrn_measurement_device_type 'CrystalLogic Kappa 3-circle diffractometer'
_diffrn_measurement_method 'profile data from thick-slice \w-scans'
_diffrn_orient_matrix_UB_11 0.0524285000
_diffrn_orient_matrix_UB_12 0.0071065000
_diffrn_orient_matrix_UB_13 0.0354472000
_diffrn_orient_matrix_UB_21 -0.0306441000
_diffrn_orient_matrix_UB_22 -0.0430849000
_diffrn_orient_matrix_UB_23 -0.0063049000
_diffrn_orient_matrix_UB_31 0.0510687000
_diffrn_orient_matrix_UB_32 -0.0186121000
_diffrn_orient_matrix_UB_33 -0.0279204000
_diffrn_radiation_collimation '0.3 x 1.5 Double Pinhole'
_diffrn_radiation_monochromator 'double crystal Si 111'
_diffrn_radiation_probe x-ray
_diffrn_radiation_type Synchrotron
_diffrn_radiation_wavelength 0.6889
_diffrn_reflns_av_R_equivalents 0.0359
_diffrn_reflns_av_unetI/netI 0.0503
_diffrn_reflns_Laue_measured_fraction_full 0.927
_diffrn_reflns_Laue_measured_fraction_max 0.949
_diffrn_reflns_limit_h_max 10
_diffrn_reflns_limit_h_min -10
_diffrn_reflns_limit_k_max 19
_diffrn_reflns_limit_k_min -19
_diffrn_reflns_limit_l_max 20
_diffrn_reflns_limit_l_min -20
_diffrn_reflns_number 16158
_diffrn_reflns_point_group_measured_fraction_full 0.927
_diffrn_reflns_point_group_measured_fraction_max 0.949
_diffrn_reflns_theta_full 24.415
_diffrn_reflns_theta_max 24.21
_diffrn_reflns_theta_min 2.40
_diffrn_source 'undulator, beamline I19, Diamond Light Source, RAL'
_exptl_absorpt_coefficient_mu 0.123
_exptl_absorpt_correction_T_max 1.0000
_exptl_absorpt_correction_T_min 0.7727
_exptl_absorpt_correction_type multi-scan
_exptl_absorpt_process_details
;
SADABS-2008/1 (Bruker,2008) was used for absorption correction.
wR2(int) was 0.0957 before and 0.0499 after correction.
The Ratio of minimum to maximum transmission is 0.7727.
The \l/2 correction factor is Not present.
;
_exptl_crystal_colour yellow
_exptl_crystal_colour_primary yellow
_exptl_crystal_density_diffrn 1.151
_exptl_crystal_density_method 'not measured'
_exptl_crystal_description plate
_exptl_crystal_F_000 810
_exptl_crystal_size_max 0.16
_exptl_crystal_size_mid 0.14
_exptl_crystal_size_min 0.03
_refine_diff_density_max 0.263
_refine_diff_density_min -0.212
_refine_diff_density_rms 0.035
_refine_ls_extinction_method none
_refine_ls_goodness_of_fit_ref 1.076
_refine_ls_hydrogen_treatment constr
_refine_ls_matrix_type full
_refine_ls_number_parameters 516
_refine_ls_number_reflns 7284
_refine_ls_number_restraints 81
_refine_ls_restrained_S_all 1.084
_refine_ls_R_factor_all 0.0824
_refine_ls_R_factor_gt 0.0610
_refine_ls_shift/su_max 0.000
_refine_ls_shift/su_mean 0.000
_refine_ls_structure_factor_coef Fsqd
_refine_ls_weighting_details
;
 w=1/[\s^2^(Fo^2^)+(0.1208P)^2^+0.1306P]
 where P=(Fo^2^+2Fc^2^)/3
;
_refine_ls_weighting_scheme calc
_refine_ls_wR_factor_gt 0.1805
_refine_ls_wR_factor_ref 0.1943
_reflns_Friedel_coverage 0.000
_reflns_number_gt 5115
_reflns_number_total 7284
_reflns_threshold_expression 'I > 2\s(I)'
_cod_data_source_file cm4029484_si_002.cif
_cod_data_source_block OAE7
_cod_original_cell_volume 2170.4(7)
_cod_database_code 4001852
_olex2_refinement_description
;
1. Others
 Fixed Sof: Cl1(0.5) Cl2(0.5) C1(0.5) H1A(0.5) H1B(0.5) O1A(0.75) O1B(0.25)
 N1A(0.5) C2A(0.5) H2A(0.5) C3A(0.5) H3A(0.5) C4A(0.5) C5A(0.5) H5A(0.5)
 C6A(0.5) H6A(0.5) N1B(0.5) C2B(0.5) H2B(0.5) C3B(0.5) H3B(0.5) C4B(0.5)
 C5B(0.5) H5B(0.5) C6B(0.5) H6B(0.5) C28A(0.75) H28A(0.75) H28B(0.75)
 C28B(0.25) H28C(0.25) H28D(0.25) C29A(0.75) H29A(0.75) H29B(0.75) C30A(0.75)
 H30A(0.75) H30B(0.75) C31A(0.75) H31A(0.75) H31B(0.75) C32A(0.75) H32A(0.75)
 H32B(0.75) C33A(0.75) H33A(0.75) H33B(0.75) H33C(0.75) C29B(0.25) H29C(0.25)
 H29D(0.25) C30B(0.25) H30C(0.25) H30D(0.25) C31B(0.25) H31C(0.25) H31D(0.25)
 C32B(0.25) H32C(0.25) H32D(0.25) C33B(0.25) H33D(0.25) H33E(0.25) H33F(0.25)
 C46(0.5) H46A(0.5) H46B(0.5) H46C(0.5) C47(0.5) H47A(0.5) H47B(0.5) O4(0.5)
 H4(0.5)
 Fixed Uiso: H1A(0.081) H1B(0.081) H2A(0.114) H3A(0.087) H5A(0.073) H6A(0.11)
 H2B(0.114) H3B(0.087) H5B(0.073) H6B(0.11) H10(0.061) H11(0.062) H13(0.062)
 H14(0.063) H19(0.06) H22(0.055) H26(0.054) H28A(0.066) H28B(0.066) H28C(0.068)
 H28D(0.068) H29A(0.075) H29B(0.075) H30A(0.074) H30B(0.074) H31A(0.087)
 H31B(0.087) H32A(0.09) H32B(0.09) H33A(0.124) H33B(0.124) H33C(0.124)
 H29C(0.07) H29D(0.07) H30C(0.082) H30D(0.082) H31C(0.057) H31D(0.057)
 H32C(0.126) H32D(0.126) H33D(0.123) H33E(0.123) H33F(0.123) H34A(0.059)
 H34B(0.059) H35A(0.061) H35B(0.061) H36A(0.058) H36B(0.058) H37A(0.058)
 H37B(0.058) H38A(0.067) H38B(0.067) H39A(0.106) H39B(0.106) H39C(0.106)
 H40A(0.056) H40B(0.056) H41A(0.056) H41B(0.056) H42A(0.057) H42B(0.057)
 H43A(0.057) H43B(0.057) H44A(0.068) H44B(0.068) H45A(0.113) H45B(0.113)
 H45C(0.113) H46A(0.121) H46B(0.121) H46C(0.121) H47A(0.107) H47B(0.107)
 Fixed X: H1A(0.7535) H1B(0.7472) H2A(0.5938) H3A(0.5126) H5A(0.7915)
 H6A(0.8838) H2B(0.6647) H3B(0.553) H5B(0.8247) H6B(0.9015) H10(0.2972)
 H11(0.1942) H13(0.5593) H14(0.6598) H19(0.3311) H22(0.008) H26(0.2292)
 H28A(0.5031) H28B(0.5654) H28C(0.4536) H28D(0.5707) H29A(0.7622) H29B(0.7739)
 H30A(0.6379) H30B(0.6615) H31A(0.9156) H31B(0.9384) H32A(0.8076) H32B(0.8177)
 H33A(1.0886) H33B(1.0332) H33C(1.0926) H29C(0.5939) H29D(0.7072) H30C(0.8279)
 H30D(0.7012) H31C(0.9283) H31D(0.7754) H32C(1.0127) H32D(0.8563) H33D(1.111)
 H33E(0.9981) H33F(0.948) H34A(-0.2359) H34B(-0.1547) H35A(-0.3264) H35B(-
 0.4029) H36A(-0.4983) H36B(-0.4177) H37A(-0.6682) H37B(-0.5866) H38A(-0.7559)
 H38B(-0.6784) H39A(-0.9271) H39B(-0.9474) H39C(-0.8521) H40A(0.4145)
 H40B(0.3242) H41A(0.4029) H41B(0.4891) H42A(0.5749) H42B(0.6619) H43A(0.663)
 H43B(0.7448) H44A(0.9122) H44B(0.834) H45A(1.0104) H45B(1.0724) H45C(0.9339)
 H46A(0.8268) H46B(0.7438) H46C(0.6854) H47A(0.597) H47B(0.6571) H4(0.4254)
 Fixed Y: H1A(0.2533) H1B(0.211) H2A(1.4534) H3A(1.2977) H5A(1.3264)
 H6A(1.4783) H2B(1.4692) H3B(1.3114) H5B(1.3144) H6B(1.4702) H10(1.0172)
 H11(0.8601) H13(0.8367) H14(0.9926) H19(0.3819) H22(0.5392) H26(0.102)
 H28A(0.5089) H28B(0.4557) H28C(0.4948) H28D(0.4769) H29A(0.5827) H29B(0.5561)
 H30A(0.7054) H30B(0.6804) H31A(0.7407) H31B(0.7167) H32A(0.8675) H32B(0.8417)
 H33A(0.8916) H33B(0.9631) H33C(0.8743) H29C(0.6445) H29D(0.5727) H30C(0.6142)
 H30D(0.6763) H31C(0.7119) H31D(0.7558) H32C(0.7943) H32D(0.8356) H33D(0.8888)
 H33E(0.9537) H33F(0.8884) H34A(0.4576) H34B(0.4268) H35A(0.2824) H35B(0.3078)
 H36A(0.4282) H36B(0.4063) H37A(0.2815) H37B(0.2583) H38A(0.4052) H38B(0.3786)
 H39A(0.2589) H39B(0.3178) H39C(0.2354) H40A(0.0285) H40B(0.0388) H41A(-0.0938)
 H41B(-0.1071) H42A(0.0516) H42B(0.0369) H43A(-0.0744) H43B(-0.0935)
 H44A(0.0552) H44B(0.0699) H45A(-0.0697) H45B(0.0235) H45C(-0.0535)
 H46A(0.3197) H46B(0.356) H46C(0.3724) H47A(0.2141) H47B(0.197) H4(0.27)
 Fixed Z: H1A(0.1369) H1B(0.0315) H2A(1.0025) H3A(0.9072) H5A(0.7445)
 H6A(0.8537) H2B(0.9929) H3B(0.9) H5B(0.7237) H6B(0.813) H10(0.6953)
 H11(0.6035) H13(0.4722) H14(0.5625) H19(0.2077) H22(0.4055) H26(0.0229)
 H28A(0.1949) H28B(0.2453) H28C(0.1706) H28D(0.2355) H29A(0.3381) H29B(0.2371)
 H30A(0.3502) H30B(0.2507) H31A(0.3965) H31B(0.2972) H32A(0.4131) H32B(0.3117)
 H33A(0.4432) H33B(0.4139) H33C(0.3437) H29C(0.229) H29D(0.1899) H30C(0.3332)
 H30D(0.3775) H31C(0.2813) H31D(0.2892) H32C(0.436) H32D(0.4462) H33D(0.3869)
 H33E(0.4428) H33F(0.3373) H34A(0.3596) H34B(0.4263) H35A(0.3534) H35B(0.2816)
 H36A(0.3944) H36B(0.4678) H37A(0.327) H37B(0.3992) H38A(0.443) H38B(0.5136)
 H39A(0.3713) H39B(0.4732) H39C(0.4448) H40A(-0.0345) H40B(-0.1139) H41A(-
 0.2201) H41B(-0.1419) H42A(-0.1658) H42B(-0.089) H43A(-0.2753) H43B(-0.2001)
 H44A(-0.1366) H44B(-0.2155) H45A(-0.2409) H45B(-0.2443) H45C(-0.3194)
 H46A(0.0795) H46B(0.1655) H46C(0.0841) H47A(-0.0069) H47B(0.0739) H4(0.0566)
;
_shelx_estimated_absorpt_t_max 0.996
_shelx_estimated_absorpt_t_min 0.981
_shelx_space_group_comment
;
The symmetry employed for this shelxl refinement is uniquely defined
by the following loop, which should always be used as a source of
symmetry information in preference to the above space-group names.
They are only intended as comments.
;
_shelxl_version_number 2013-2

loop_
_space_group_symop_operation_xyz
'x, y, z'
'-x, -y, -z'

loop_
_atom_site_label
_atom_site_type_symbol
_atom_site_fract_x
_atom_site_fract_y
_atom_site_fract_z
_atom_site_U_iso_or_equiv
_atom_site_adp_type
_atom_site_occupancy
_atom_site_site_symmetry_order
_atom_site_calc_flag
_atom_site_refinement_flags_posn
_atom_site_refinement_flags_adp
_atom_site_refinement_flags_occupancy
_atom_site_disorder_assembly
_atom_site_disorder_group
Cl1 Cl 0.5137(3) 0.24969(10) 0.06688(15) 0.0778(5) Uani 0.5 1 d . . P A 1
Cl2 Cl 0.81354(17) 0.36815(10) 0.10141(11) 0.0926(5) Uani 0.5 1 d . . P A 1
C1 C 0.7190(6) 0.2613(3) 0.0849(3) 0.0673(12) Uani 0.5 1 d . . P A 1
H1A H 0.7535 0.2533 0.1369 0.081 Uiso 0.5 1 d R U P A 1
H1B H 0.7472 0.2110 0.0315 0.081 Uiso 0.5 1 d R U P A 1
O1A O 0.4592(3) 0.5576(3) 0.3193(2) 0.0557(8) Uani 0.75 1 d D . P B 1
O1B O 0.4331(13) 0.5637(9) 0.2984(9) 0.0557(8) Uani 0.25 1 d D . P B 2
O2 O -0.11015(15) 0.36035(8) 0.30223(9) 0.0513(4) Uani 1 1 d . . . . .
O3 O 0.22364(15) -0.06931(8) -0.10210(9) 0.0484(4) Uani 1 1 d . . . . .
N1A N 0.7385(15) 1.4831(8) 0.9350(8) 0.102(3) Uani 0.5 1 d D . P C 1
C2A C 0.6350(18) 1.4271(9) 0.9487(10) 0.095(3) Uani 0.5 1 d D . P C 1
H2A H 0.5938 1.4534 1.0025 0.114 Uiso 0.5 1 d R U P C 1
C3A C 0.585(2) 1.3343(9) 0.8928(10) 0.072(2) Uani 0.5 1 d D . P C 1
H3A H 0.5126 1.2977 0.9072 0.087 Uiso 0.5 1 d R U P C 1
C4A C 0.6422(6) 1.2949(4) 0.8153(4) 0.0513(16) Uiso 0.5 1 d D . P C 1
C5A C 0.7504(18) 1.3509(8) 0.7985(10) 0.061(2) Uani 0.5 1 d D . P C 1
H5A H 0.7915 1.3264 0.7445 0.073 Uiso 0.5 1 d R U P C 1
C6A C 0.801(2) 1.4421(9) 0.8621(8) 0.092(3) Uani 0.5 1 d D . P C 1
H6A H 0.8838 1.4783 0.8537 0.110 Uiso 0.5 1 d R U P C 1
N1B N 0.7999(16) 1.4825(8) 0.9131(8) 0.102(3) Uani 0.5 1 d D . P C 2
C2B C 0.6977(18) 1.4366(9) 0.9372(10) 0.095(3) Uani 0.5 1 d D . P C 2
H2B H 0.6647 1.4692 0.9929 0.114 Uiso 0.5 1 d R U P C 2
C3B C 0.630(2) 1.3420(9) 0.8820(9) 0.072(2) Uani 0.5 1 d D . P C 2
H3B H 0.5530 1.3114 0.9000 0.087 Uiso 0.5 1 d R U P C 2
C4B C 0.6781(6) 1.2940(3) 0.8011(3) 0.0471(15) Uiso 0.5 1 d D . P C 2
C5B C 0.7875(19) 1.3442(9) 0.7785(11) 0.061(2) Uani 0.5 1 d D . P C 2
H5B H 0.8247 1.3144 0.7237 0.073 Uiso 0.5 1 d R U P C 2
C6B C 0.836(3) 1.4364(9) 0.8332(8) 0.092(3) Uani 0.5 1 d D . P C 2
H6B H 0.9015 1.4702 0.8130 0.110 Uiso 0.5 1 d R U P C 2
C7 C 0.6024(2) 1.19837(13) 0.74701(13) 0.0539(5) Uani 1 1 d . . . . .
C8 C 0.5520(2) 1.11783(12) 0.69718(13) 0.0496(5) Uani 1 1 d . . . . .
C9 C 0.4897(2) 1.02103(12) 0.63914(12) 0.0462(5) Uani 1 1 d . . . . .
C10 C 0.3508(2) 0.98037(13) 0.64979(13) 0.0512(5) Uani 1 1 d . . . . .
H10 H 0.2972 1.0172 0.6953 0.061 Uiso 1 1 d R U . . .
C11 C 0.2894(2) 0.88681(13) 0.59526(14) 0.0517(5) Uani 1 1 d . . . . .
H11 H 0.1942 0.8601 0.6035 0.062 Uiso 1 1 d R U . . .
C12 C 0.3659(2) 0.83200(12) 0.52849(12) 0.0458(5) Uani 1 1 d . . . . .
C13 C 0.5055(2) 0.87334(13) 0.51762(14) 0.0517(5) Uani 1 1 d . . . . .
H13 H 0.5593 0.8367 0.4722 0.062 Uiso 1 1 d R U . . .
C14 C 0.5653(2) 0.96575(13) 0.57131(14) 0.0528(5) Uani 1 1 d . . . . .
H14 H 0.6598 0.9926 0.5625 0.063 Uiso 1 1 d R U . . .
C15 C 0.3073(2) 0.73502(12) 0.47248(13) 0.0481(5) Uani 1 1 d . . . . .
C16 C 0.2633(2) 0.65300(12) 0.42441(13) 0.0474(5) Uani 1 1 d . . . . .
C17 C 0.2165(2) 0.55550(12) 0.36588(13) 0.0473(5) Uani 1 1 d . . . . .
C18 C 0.3138(2) 0.50779(13) 0.30730(14) 0.0526(5) Uani 1 1 d D . . . .
C19 C 0.2657(2) 0.41383(12) 0.24807(14) 0.0503(5) Uani 1 1 d . . . . .
H19 H 0.3311 0.3819 0.2077 0.060 Uiso 1 1 d R U . . .
C20 C 0.1221(2) 0.36567(12) 0.24692(12) 0.0450(4) Uani 1 1 d . . . . .
C21 C 0.0262(2) 0.41282(12) 0.30675(12) 0.0429(4) Uani 1 1 d . . . . .
C22 C 0.0735(2) 0.50711(12) 0.36531(12) 0.0455(4) Uani 1 1 d . . . . .
H22 H 0.0080 0.5392 0.4055 0.055 Uiso 1 1 d R U . . .
C23 C 0.0779(2) 0.26914(12) 0.18527(12) 0.0452(4) Uani 1 1 d . . . . .
C24 C 0.0473(2) 0.18859(12) 0.13088(12) 0.0435(4) Uani 1 1 d . . . . .
C25 C 0.0215(2) 0.09336(12) 0.06427(12) 0.0419(4) Uani 1 1 d . . . . .
C26 C 0.1359(2) 0.06039(12) 0.01344(12) 0.0448(5) Uani 1 1 d . . . . .
H26 H 0.2292 0.1020 0.0229 0.054 Uiso 1 1 d R U . . .
C27 C 0.1167(2) -0.03152(11) -0.05026(12) 0.0411(4) Uani 1 1 d . . . . .
C28A C 0.5527(4) 0.5173(2) 0.2529(3) 0.0552(8) Uani 0.75 1 d D . P B 1
H28A H 0.5031 0.5089 0.1949 0.066 Uiso 0.75 1 d R U P B 1
H28B H 0.5654 0.4557 0.2453 0.066 Uiso 0.75 1 d R U P B 1
C28B C 0.5214(13) 0.5246(8) 0.2297(8) 0.057(4) Uiso 0.25 1 d D . P B 2
H28C H 0.4536 0.4948 0.1706 0.068 Uiso 0.25 1 d R U P B 2
H28D H 0.5707 0.4769 0.2355 0.068 Uiso 0.25 1 d R U P B 2
C29A C 0.7098(3) 0.58206(19) 0.2843(2) 0.0625(8) Uani 0.75 1 d D . P B 1
H29A H 0.7622 0.5827 0.3381 0.075 Uiso 0.75 1 d R U P B 1
H29B H 0.7739 0.5561 0.2371 0.075 Uiso 0.75 1 d R U P B 1
C30A C 0.7061(3) 0.67967(19) 0.3053(2) 0.0618(8) Uani 0.75 1 d D . P B 1
H30A H 0.6379 0.7054 0.3502 0.074 Uiso 0.75 1 d R U P B 1
H30B H 0.6615 0.6804 0.2507 0.074 Uiso 0.75 1 d R U P B 1
C31A C 0.8706(6) 0.7421(3) 0.3424(4) 0.0722(15) Uani 0.75 1 d D . P B 1
H31A H 0.9156 0.7407 0.3965 0.087 Uiso 0.75 1 d R U P B 1
H31B H 0.9384 0.7167 0.2972 0.087 Uiso 0.75 1 d R U P B 1
C32A C 0.8683(4) 0.8399(2) 0.3646(3) 0.0749(9) Uani 0.75 1 d D . P B 1
H32A H 0.8076 0.8675 0.4131 0.090 Uiso 0.75 1 d R U P B 1
H32B H 0.8177 0.8417 0.3117 0.090 Uiso 0.75 1 d R U P B 1
C33A C 1.0360(7) 0.8976(5) 0.3940(6) 0.082(2) Uani 0.75 1 d D . P B 1
H33A H 1.0886 0.8916 0.4432 0.124 Uiso 0.75 1 d R U P B 1
H33B H 1.0332 0.9631 0.4139 0.124 Uiso 0.75 1 d R U P B 1
H33C H 1.0926 0.8743 0.3437 0.124 Uiso 0.75 1 d R U P B 1
C29B C 0.6459(10) 0.5995(6) 0.2383(6) 0.058(2) Uiso 0.25 1 d D . P B 2
H29C H 0.5939 0.6445 0.2290 0.070 Uiso 0.25 1 d R U P B 2
H29D H 0.7072 0.5727 0.1899 0.070 Uiso 0.25 1 d R U P B 2
C30B C 0.7575(12) 0.6532(8) 0.3263(6) 0.068(3) Uiso 0.25 1 d D . P B 2
H30C H 0.8279 0.6142 0.3332 0.082 Uiso 0.25 1 d R U P B 2
H30D H 0.7012 0.6763 0.3775 0.082 Uiso 0.25 1 d R U P B 2
C31B C 0.8488(18) 0.7347(9) 0.3194(9) 0.047(3) Uiso 0.25 1 d D . P B 2
H31C H 0.9283 0.7119 0.2813 0.057 Uiso 0.25 1 d R U P B 2
H31D H 0.7754 0.7558 0.2892 0.057 Uiso 0.25 1 d R U P B 2
C32B C 0.9341(18) 0.8136(9) 0.4068(9) 0.105(4) Uiso 0.25 1 d D . P B 2
H32C H 1.0127 0.7943 0.4360 0.126 Uiso 0.25 1 d R U P B 2
H32D H 0.8563 0.8356 0.4462 0.126 Uiso 0.25 1 d R U P B 2
C33B C 1.002(3) 0.8936(15) 0.3922(17) 0.082(7) Uiso 0.25 1 d D . P B 2
H33D H 1.1110 0.8888 0.3869 0.123 Uiso 0.25 1 d R U P B 2
H33E H 0.9981 0.9537 0.4428 0.123 Uiso 0.25 1 d R U P B 2
H33F H 0.9480 0.8884 0.3373 0.123 Uiso 0.25 1 d R U P B 2
C34 C -0.2088(2) 0.40397(13) 0.36474(13) 0.0488(5) Uani 1 1 d . . . . .
H34A H -0.2359 0.4576 0.3596 0.059 Uiso 1 1 d R U . . .
H34B H -0.1547 0.4268 0.4263 0.059 Uiso 1 1 d R U . . .
C35 C -0.3541(2) 0.33393(13) 0.34470(13) 0.0508(5) Uani 1 1 d . . . . .
H35A H -0.3264 0.2824 0.3534 0.061 Uiso 1 1 d R U . . .
H35B H -0.4029 0.3078 0.2816 0.061 Uiso 1 1 d R U . . .
C36 C -0.4690(2) 0.37790(12) 0.40477(13) 0.0486(5) Uani 1 1 d . . . . .
H36A H -0.4983 0.4282 0.3944 0.058 Uiso 1 1 d R U . . .
H36B H -0.4177 0.4063 0.4678 0.058 Uiso 1 1 d R U . . .
C37 C -0.6160(2) 0.30914(12) 0.38976(13) 0.0485(5) Uani 1 1 d . . . . .
H37A H -0.6682 0.2815 0.3270 0.058 Uiso 1 1 d R U . . .
H37B H -0.5866 0.2583 0.3992 0.058 Uiso 1 1 d R U . . .
C38 C -0.7293(2) 0.35292(14) 0.45084(14) 0.0561(5) Uani 1 1 d . . . . .
H38A H -0.7559 0.4052 0.4430 0.067 Uiso 1 1 d R U . . .
H38B H -0.6784 0.3786 0.5136 0.067 Uiso 1 1 d R U . . .
C39 C -0.8769(3) 0.28536(17) 0.43355(17) 0.0709(6) Uani 1 1 d . . . . .
H39A H -0.9271 0.2589 0.3713 0.106 Uiso 1 1 d R U . . .
H39B H -0.9474 0.3178 0.4732 0.106 Uiso 1 1 d R U . . .
H39C H -0.8521 0.2354 0.4448 0.106 Uiso 1 1 d R U . . .
C40 C 0.3572(2) -0.00633(12) -0.09663(13) 0.0469(5) Uani 1 1 d . . . . .
H40A H 0.4145 0.0285 -0.0345 0.056 Uiso 1 1 d R U . . .
H40B H 0.3242 0.0388 -0.1139 0.056 Uiso 1 1 d R U . . .
C41 C 0.4598(2) -0.06047(12) -0.15796(13) 0.0463(4) Uani 1 1 d . . . . .
H41A H 0.4029 -0.0938 -0.2201 0.056 Uiso 1 1 d R U . . .
H41B H 0.4891 -0.1071 -0.1419 0.056 Uiso 1 1 d R U . . .
C42 C 0.6060(2) 0.00417(12) -0.15144(13) 0.0471(5) Uani 1 1 d . . . . .
H42A H 0.5749 0.0516 -0.1658 0.057 Uiso 1 1 d R U . . .
H42B H 0.6619 0.0369 -0.0890 0.057 Uiso 1 1 d R U . . .
C43 C 0.7161(2) -0.04430(13) -0.21245(13) 0.0475(5) Uani 1 1 d . . . . .
H43A H 0.6630 -0.0744 -0.2753 0.057 Uiso 1 1 d R U . . .
H43B H 0.7448 -0.0935 -0.2001 0.057 Uiso 1 1 d R U . . .
C44 C 0.8629(2) 0.02261(14) -0.20021(15) 0.0563(5) Uani 1 1 d . . . . .
H44A H 0.9122 0.0552 -0.1366 0.068 Uiso 1 1 d R U . . .
H44B H 0.8340 0.0699 -0.2155 0.068 Uiso 1 1 d R U . . .
C45 C 0.9803(3) -0.02316(19) -0.25604(19) 0.0756(7) Uani 1 1 d . . . . .
H45A H 1.0104 -0.0697 -0.2409 0.113 Uiso 1 1 d R U . . .
H45B H 1.0724 0.0235 -0.2443 0.113 Uiso 1 1 d R U . . .
H45C H 0.9339 -0.0535 -0.3194 0.113 Uiso 1 1 d R U . . .
C46 C 0.7275(8) 0.3296(5) 0.1005(4) 0.0809(14) Uiso 0.5 1 d . . P D 2
H46A H 0.8268 0.3197 0.0795 0.121 Uiso 0.5 1 d R U P D 2
H46B H 0.7438 0.3560 0.1655 0.121 Uiso 0.5 1 d R U P D 2
H46C H 0.6854 0.3724 0.0841 0.121 Uiso 0.5 1 d R U P D 2
C47 C 0.6124(12) 0.2407(5) 0.0588(5) 0.0891(18) Uiso 0.5 1 d . . P D 2
H47A H 0.5970 0.2141 -0.0069 0.107 Uiso 0.5 1 d R U P D 2
H47B H 0.6571 0.1970 0.0739 0.107 Uiso 0.5 1 d R U P D 2
O4 O 0.4651(9) 0.2497(5) 0.0885(5) 0.119(3) Uiso 0.5 1 d . . P D 2
H4 H 0.4254 0.2700 0.0566 0.059(13) Uiso 0.5 1 d R . P D 2

loop_
_atom_site_aniso_label
_atom_site_aniso_U_11
_atom_site_aniso_U_22
_atom_site_aniso_U_33
_atom_site_aniso_U_23
_atom_site_aniso_U_13
_atom_site_aniso_U_12
Cl1 0.0607(10) 0.0633(8) 0.0936(11) 0.0302(7) -0.0059(9) 0.0039(7)
Cl2 0.0710(8) 0.0852(9) 0.1229(12) 0.0622(9) -0.0108(8) -0.0101(7)
C1 0.069(3) 0.042(2) 0.072(3) 0.015(2) 0.005(2) 0.008(2)
O1A 0.0441(14) 0.0402(9) 0.065(2) 0.0128(11) 0.0130(13) 0.0000(10)
O1B 0.0441(14) 0.0402(9) 0.065(2) 0.0128(11) 0.0130(13) 0.0000(10)
O2 0.0479(7) 0.0352(6) 0.0508(8) 0.0065(6) 0.0118(6) -0.0018(5)
O3 0.0437(7) 0.0369(6) 0.0535(8) 0.0121(6) 0.0170(6) 0.0042(5)
N1A 0.140(9) 0.0486(15) 0.082(5) 0.014(3) 0.002(4) -0.015(4)
C2A 0.138(12) 0.060(3) 0.061(4) 0.009(2) 0.019(5) 0.011(5)
C3A 0.099(9) 0.056(2) 0.055(3) 0.020(2) 0.028(3) 0.010(3)
C5A 0.055(7) 0.0497(18) 0.072(6) 0.028(3) 0.013(3) -0.003(3)
C6A 0.128(9) 0.052(2) 0.076(8) 0.029(4) -0.005(6) -0.022(3)
N1B 0.140(9) 0.0486(15) 0.082(5) 0.014(3) 0.002(4) -0.015(4)
C2B 0.138(12) 0.060(3) 0.061(4) 0.009(2) 0.019(5) 0.011(5)
C3B 0.099(9) 0.056(2) 0.055(3) 0.020(2) 0.028(3) 0.010(3)
C5B 0.055(7) 0.0497(18) 0.072(6) 0.028(3) 0.013(3) -0.003(3)
C6B 0.128(9) 0.052(2) 0.076(8) 0.029(4) -0.005(6) -0.022(3)
C7 0.0572(11) 0.0391(10) 0.0561(12) 0.0185(9) 0.0013(10) 0.0031(9)
C8 0.0511(11) 0.0404(10) 0.0527(11) 0.0206(9) 0.0040(9) 0.0048(8)
C9 0.0473(10) 0.0355(9) 0.0490(11) 0.0168(8) 0.0027(8) 0.0046(8)
C10 0.0498(11) 0.0403(10) 0.0522(11) 0.0128(9) 0.0134(9) 0.0073(8)
C11 0.0445(10) 0.0390(9) 0.0615(12) 0.0168(9) 0.0130(9) 0.0022(8)
C12 0.0462(10) 0.0353(9) 0.0484(10) 0.0157(8) 0.0031(9) 0.0049(8)
C13 0.0529(11) 0.0379(9) 0.0539(11) 0.0133(9) 0.0150(9) 0.0065(8)
C14 0.0478(11) 0.0431(10) 0.0600(12) 0.0203(9) 0.0120(9) 0.0006(8)
C15 0.0469(10) 0.0380(10) 0.0505(11) 0.0152(9) 0.0065(8) 0.0050(8)
C16 0.0451(10) 0.0395(10) 0.0490(11) 0.0153(9) 0.0068(8) 0.0052(8)
C17 0.0456(10) 0.0357(9) 0.0492(11) 0.0127(8) 0.0042(9) 0.0048(8)
C18 0.0452(10) 0.0403(10) 0.0584(12) 0.0151(9) 0.0068(9) 0.0002(8)
C19 0.0465(10) 0.0363(9) 0.0549(11) 0.0110(9) 0.0123(9) 0.0074(8)
C20 0.0457(10) 0.0345(9) 0.0429(10) 0.0107(8) 0.0033(8) 0.0043(8)
C21 0.0415(9) 0.0346(9) 0.0416(10) 0.0115(8) 0.0040(8) 0.0022(7)
C22 0.0445(10) 0.0364(9) 0.0428(10) 0.0096(8) 0.0052(8) 0.0062(8)
C23 0.0417(10) 0.0383(10) 0.0467(10) 0.0139(8) 0.0076(8) 0.0055(7)
C24 0.0409(10) 0.0384(10) 0.0458(10) 0.0156(8) 0.0092(8) 0.0073(7)
C25 0.0409(9) 0.0343(8) 0.0431(10) 0.0134(8) 0.0063(8) 0.0052(7)
C26 0.0419(10) 0.0381(9) 0.0484(10) 0.0180(8) 0.0057(8) 0.0011(7)
C27 0.0409(10) 0.0344(9) 0.0414(9) 0.0127(8) 0.0077(8) 0.0070(7)
C28A 0.0459(17) 0.0452(17) 0.064(2) 0.0178(16) 0.0107(16) 0.0060(13)
C29A 0.0519(16) 0.0493(15) 0.078(2) 0.0230(15) 0.0185(15) 0.0100(13)
C30A 0.0492(16) 0.0490(15) 0.083(2) 0.0287(16) 0.0165(15) 0.0040(13)
C31A 0.064(3) 0.071(2) 0.061(3) 0.022(2) 0.009(2) -0.0160(18)
C32A 0.0487(17) 0.0626(18) 0.104(3) 0.0351(18) 0.0120(16) 0.0010(14)
C33A 0.055(3) 0.065(3) 0.115(4) 0.040(2) 0.015(2) -0.013(2)
C34 0.0494(11) 0.0393(9) 0.0458(10) 0.0104(8) 0.0128(9) 0.0069(8)
C35 0.0525(11) 0.0393(9) 0.0501(11) 0.0143(8) 0.0100(9) 0.0030(8)
C36 0.0524(11) 0.0372(9) 0.0469(10) 0.0143(8) 0.0079(9) 0.0031(8)
C37 0.0490(11) 0.0387(9) 0.0493(11) 0.0155(8) 0.0081(9) 0.0041(8)
C38 0.0542(12) 0.0496(11) 0.0544(12) 0.0178(10) 0.0116(9) 0.0052(9)
C39 0.0587(13) 0.0662(14) 0.0769(15) 0.0258(12) 0.0221(12) 0.0042(11)
C40 0.0443(10) 0.0393(9) 0.0505(11) 0.0175(8) 0.0092(8) 0.0029(8)
C41 0.0479(10) 0.0400(9) 0.0441(10) 0.0150(8) 0.0103(8) 0.0051(8)
C42 0.0465(10) 0.0397(9) 0.0469(10) 0.0149(8) 0.0083(8) 0.0050(8)
C43 0.0476(11) 0.0447(10) 0.0451(10) 0.0169(8) 0.0114(8) 0.0088(8)
C44 0.0465(11) 0.0555(11) 0.0637(13) 0.0264(10) 0.0125(10) 0.0070(9)
C45 0.0595(14) 0.0878(17) 0.0868(17) 0.0448(15) 0.0281(13) 0.0174(12)

loop_
_atom_type_symbol
_atom_type_description
_atom_type_scat_dispersion_real
_atom_type_scat_dispersion_imag
_atom_type_scat_source
C C 0.0032 0.0015 'International Tables Vol C Tables 4.2.6.8 and 6.1.1.4'
H H 0.0000 0.0000 'International Tables Vol C Tables 4.2.6.8 and 6.1.1.4'
N N 0.0060 0.0030 'International Tables Vol C Tables 4.2.6.8 and 6.1.1.4'
O O 0.0108 0.0057 'International Tables Vol C Tables 4.2.6.8 and 6.1.1.4'
Cl Cl 0.1418 0.1507 'International Tables Vol C Tables 4.2.6.8 and 6.1.1.4'

loop_
_geom_angle_atom_site_label_1
_geom_angle_atom_site_label_2
_geom_angle_atom_site_label_3
_geom_angle
_geom_angle_site_symmetry_1
_geom_angle_site_symmetry_3
Cl2 C1 Cl1 111.8(3) . .
C18 O1A C28A 117.6(3) . .
C18 O1B C28B 120.1(11) . .
C21 O2 C34 118.10(13) . .
C27 O3 C40 116.91(13) . .
C6A N1A C2A 115.4(11) . .
N1A C2A C3A 125.5(11) . .
C4A C3A C2A 118.0(9) . .
C3A C4A C5A 118.3(7) . .
C3A C4A C7 126.4(6) . .
C5A C4A C7 115.3(7) . .
C6A C5A C4A 118.9(10) . .
N1A C6A C5A 123.4(11) . .
C6B N1B C2B 117.0(11) . .
N1B C2B C3B 122.9(11) . .
C4B C3B C2B 118.5(9) . .
C3B C4B C5B 117.0(7) . .
C3B C4B C7 116.0(6) . .
C5B C4B C7 126.9(6) . .
C6B C5B C4B 119.5(10) . .
N1B C6B C5B 124.6(11) . .
C8 C7 C4A 170.3(3) . .
C8 C7 C4B 173.2(3) . .
C7 C8 C9 178.5(2) . .
C10 C9 C8 119.88(19) . .
C10 C9 C14 118.49(16) . .
C14 C9 C8 121.63(18) . .
C11 C10 C9 120.90(19) . .
C10 C11 C12 120.32(18) . .
C11 C12 C13 118.62(16) . .
C11 C12 C15 121.62(17) . .
C13 C12 C15 119.74(18) . .
C14 C13 C12 120.85(19) . .
C13 C14 C9 120.81(18) . .
C16 C15 C12 177.5(2) . .
C15 C16 C17 177.8(2) . .
C18 C17 C16 119.63(17) . .
C22 C17 C16 120.81(18) . .
C22 C17 C18 119.56(16) . .
O1A C18 C17 115.8(2) . .
O1A C18 C19 124.3(2) . .
O1B C18 C17 114.8(6) . .
O1B C18 C19 123.5(6) . .
C19 C18 C17 119.63(18) . .
C18 C19 C20 120.79(19) . .
C19 C20 C21 119.64(16) . .
C19 C20 C23 118.82(17) . .
C21 C20 C23 121.54(17) . .
O2 C21 C20 115.80(15) . .
O2 C21 C22 124.61(17) . .
C22 C21 C20 119.60(17) . .
C21 C22 C17 120.77(18) . .
C24 C23 C20 176.3(2) . .
C23 C24 C25 175.86(19) . .
C26 C25 C24 119.54(16) . .
C26 C25 C27 119.30(16) . 2
C27 C25 C24 121.15(17) 2 .
C27 C26 C25 121.29(17) . .
O3 C27 C25 115.77(15) . 2
O3 C27 C26 124.82(16) . .
C26 C27 C25 119.41(17) . 2
O1A C28A C29A 107.5(3) . .
O1B C28B C29B 108.6(10) . .
C30A C29A C28A 115.4(3) . .
C29A C30A C31A 111.8(3) . .
C32A C31A C30A 112.3(4) . .
C31A C32A C33A 110.4(4) . .
C28B C29B C30B 117.1(8) . .
C29B C30B C31B 103.6(8) . .
C32B C31B C30B 114.4(11) . .
C31B C32B C33B 109.1(14) . .
O2 C34 C35 108.54(14) . .
C34 C35 C36 111.11(15) . .
C35 C36 C37 113.34(15) . .
C38 C37 C36 113.23(15) . .
C39 C38 C37 113.01(17) . .
O3 C40 C41 108.96(14) . .
C40 C41 C42 110.35(15) . .
C43 C42 C41 114.20(15) . .
C42 C43 C44 111.97(15) . .
C45 C44 C43 114.03(18) . .
O4 C47 C46 113.9(6) . .

loop_
_geom_bond_atom_site_label_1
_geom_bond_atom_site_label_2
_geom_bond_distance
_geom_bond_site_symmetry_2
Cl1 C1 1.777(5) .
Cl2 C1 1.738(5) .
O1A C18 1.372(4) .
O1A C28A 1.425(4) .
O1B C18 1.376(11) .
O1B C28B 1.415(13) .
O2 C21 1.362(2) .
O2 C34 1.428(2) .
O3 C27 1.363(2) .
O3 C40 1.433(2) .
N1A C2A 1.331(10) .
N1A C6A 1.325(11) .
C2A C3A 1.363(11) .
C3A C4A 1.360(10) .
C4A C5A 1.386(9) .
C4A C7 1.448(6) .
C5A C6A 1.372(10) .
N1B C2B 1.321(10) .
N1B C6B 1.316(10) .
C2B C3B 1.410(10) .
C3B C4B 1.383(10) .
C4B C5B 1.390(10) .
C4B C7 1.438(5) .
C5B C6B 1.351(10) .
C7 C8 1.195(3) .
C8 C9 1.434(2) .
C9 C10 1.388(3) .
C9 C14 1.395(3) .
C10 C11 1.384(3) .
C11 C12 1.387(3) .
C12 C13 1.399(3) .
C12 C15 1.426(2) .
C13 C14 1.365(3) .
C15 C16 1.201(3) .
C16 C17 1.427(2) .
C17 C18 1.401(3) .
C17 C22 1.399(3) .
C18 C19 1.385(3) .
C19 C20 1.399(3) .
C20 C21 1.400(3) .
C20 C23 1.422(2) .
C21 C22 1.387(2) .
C23 C24 1.196(2) .
C24 C25 1.426(2) .
C25 C26 1.390(3) .
C25 C27 1.409(2) 2
C26 C27 1.377(3) .
C27 C25 1.408(2) 2
C28A C29A 1.517(4) .
C28B C29B 1.488(11) .
C29A C30A 1.492(4) .
C30A C31A 1.552(5) .
C31A C32A 1.487(6) .
C32A C33A 1.550(6) .
C29B C30B 1.516(10) .
C30B C31B 1.540(12) .
C31B C32B 1.498(12) .
C32B C33B 1.520(14) .
C34 C35 1.506(3) .
C35 C36 1.516(3) .
C36 C37 1.525(3) .
C37 C38 1.514(3) .
C38 C39 1.509(3) .
C40 C41 1.495(3) .
C41 C42 1.524(2) .
C42 C43 1.512(3) .
C43 C44 1.519(3) .
C44 C45 1.507(3) .
C46 C47 1.487(10) .
C47 O4 1.437(10) .

loop_
_smtbx_masks_void_nr
_smtbx_masks_void_average_x
_smtbx_masks_void_average_y
_smtbx_masks_void_average_z
_smtbx_masks_void_volume
_smtbx_masks_void_count_electrons
1 0.124 0.260 0.913 101.6 27.7
2 -0.124 0.740 0.087 101.6 27.7
